data_7123630
loop_
_publ_author_name
'Wang, Jian-Rong'
'Li, Meiqi'
'Yu, Qihui'
'Zhang, Zaiyong'
'Zhu, Bingqing'
'Qin, Wenming'
'Mei, Xuefeng'

_publ_section_title
;
 Anisotropic elasticity and plasticity of organic crystal
;
_journal_name_full 'Chemical Communications'
_journal_paper_doi 10.1039/C9CC03542G
_journal_year 2019
_chemical_absolute_configuration rmad
_chemical_formula_moiety 'C27 H44 O, 2(C27 H46 O)'
_chemical_formula_sum 'C81 H136 O3'
_chemical_formula_weight 1157.89
_space_group_crystal_system monoclinic
_space_group_IT_number 5
_space_group_name_Hall 'C 2y'
_space_group_name_H-M_alt 'C 1 2 1'
_symmetry_space_group_name_Hall 'C 2y'
_symmetry_space_group_name_H-M 'C 1 2 1'
_atom_sites_solution_hydrogens mixed
_atom_sites_solution_primary dual
_audit_creation_date 2018-11-09
_audit_creation_method
;
Olex2 1.2
(compiled 2018.05.29 svn.r3508 for OlexSys, GUI svn.r5506)
;
_audit_update_record
;
2018-11-19 deposited with the CCDC.    2019-06-10 downloaded from the CCDC.
;
_cell_angle_alpha 90
_cell_angle_beta 95.942(2)
_cell_angle_gamma 90
_cell_formula_units_Z 4
_cell_length_a 23.6899(9)
_cell_length_b 6.3426(2)
_cell_length_c 54.772(2)
_cell_measurement_reflns_used 9981
_cell_measurement_temperature 173(2)
_cell_measurement_theta_max 65.05
_cell_measurement_theta_min 3.75
_cell_volume 8185.6(5)
_computing_cell_refinement 'SAINT v8.37A (Bruker, 2015)'
_computing_data_reduction 'SAINT v8.37A (Bruker, 2015)'
_computing_molecular_graphics 'Olex2 (Dolomanov et al., 2009)'
_computing_publication_material 'Olex2 (Dolomanov et al., 2009)'
_computing_structure_refinement 'ShelXL (Sheldrick, 2015)'
_computing_structure_solution 'ShelXT (Sheldrick, 2015)'
_diffrn_ambient_temperature 173.0
_diffrn_measured_fraction_theta_full 0.992
_diffrn_measured_fraction_theta_max 0.992
_diffrn_measurement_device_type 'Bruker APEX-II CCD'
_diffrn_measurement_method '\f and \w scans'
_diffrn_radiation_type CuK\a
_diffrn_radiation_wavelength 1.54178
_diffrn_reflns_av_R_equivalents 0.0357
_diffrn_reflns_av_unetI/netI 0.0515
_diffrn_reflns_Laue_measured_fraction_full 0.992
_diffrn_reflns_Laue_measured_fraction_max 0.992
_diffrn_reflns_limit_h_max 24
_diffrn_reflns_limit_h_min -27
_diffrn_reflns_limit_k_max 7
_diffrn_reflns_limit_k_min -7
_diffrn_reflns_limit_l_max 63
_diffrn_reflns_limit_l_min -63
_diffrn_reflns_number 32087
_diffrn_reflns_point_group_measured_fraction_full 0.986
_diffrn_reflns_point_group_measured_fraction_max 0.986
_diffrn_reflns_theta_full 63.000
_diffrn_reflns_theta_max 63.000
_diffrn_reflns_theta_min 3.245
_exptl_absorpt_coefficient_mu 0.405
_exptl_absorpt_correction_T_max 0.0624
_exptl_absorpt_correction_T_min 0.0059
_exptl_absorpt_correction_type multi-scan
_exptl_absorpt_process_details
;
SADABS-2016/2 (Bruker,2016/2) was used for absorption correction.
wR2(int) was 0.1527 before and 0.0747 after correction.
The Ratio of minimum to maximum transmission is 0.0946.
The \l/2 correction factor is Not present.
;
_exptl_crystal_colour colourless
_exptl_crystal_colour_primary colourless
_exptl_crystal_density_diffrn 0.940
_exptl_crystal_description needle
_exptl_crystal_F_000 2584
_exptl_crystal_size_max 0.3
_exptl_crystal_size_mid 0.08
_exptl_crystal_size_min 0.03
_platon_squeeze_details
;
TITL 161102vd3_0m_a.res in C2
CELL   23.6899    6.3426   54.7720     90.00     95.94     90.00
SPGR C2
# Solvent Accessible Volume =      1258
# Electrons Found in S.A.V. =       250
# Note: Atoms in Void as Cxxx and Qxxx all others
C101 0.946 0.037 0.656 !       2.19 eA-3
C102 0.638 0.266 0.339 !       2.07 eA-3
C103 0.900 0.136 0.654 !       1.96 eA-3
C104 0.954 0.507 0.653 !       1.80 eA-3
C105 0.992 0.106 0.649 !       1.79 eA-3
C106 0.594 0.302 0.336 !       1.63 eA-3
C107 0.535 0.456 0.316 !       1.60 eA-3
C108 0.079 0.187 0.361 !       1.57 eA-3
C109 0.540 0.191 0.336 !       1.52 eA-3
C110 0.348 0.498 0.660 !       1.51 eA-3
C111 0.094 0.392 0.335 !       1.46 eA-3
C112 0.397 0.493 0.664 !       1.44 eA-3
C113 0.006 0.334 0.656 !       1.39 eA-3
C114 0.846 0.501 0.656 !       1.35 eA-3
C115 0.433 0.328 0.648 !       1.30 eA-3
C116 0.486 0.251 0.688 !       1.28 eA-3
C117 0.495 0.317 0.351 !       1.20 eA-3
C118 0.486 0.380 0.648 !       1.11 eA-3
C119 0.493 0.068 0.351 !       0.87 eA-3
C120 0.077 0.364 0.362 !       0.84 eA-3
Q121 0.449 0.500 0.405 !       0.67 eA-3
Q122 0.456 0.051 0.040 !       0.61 eA-3
Q123 0.540 0.510 0.581 !       0.59 eA-3
;
_refine_diff_density_max 0.508
_refine_diff_density_min -0.254
_refine_diff_density_rms 0.092
_refine_ls_abs_structure_details
;
 Flack x determined using 4000 quotients [(I+)-(I-)]/[(I+)+(I-)]
 (Parsons, Flack and Wagner, Acta Cryst. B69 (2013) 249-259).
;
_refine_ls_abs_structure_Flack 0.12(14)
_refine_ls_extinction_method none
_refine_ls_goodness_of_fit_ref 1.084
_refine_ls_hydrogen_treatment mixed
_refine_ls_matrix_type full
_refine_ls_number_parameters 783
_refine_ls_number_reflns 13059
_refine_ls_number_restraints 706
_refine_ls_restrained_S_all 1.074
_refine_ls_R_factor_all 0.1062
_refine_ls_R_factor_gt 0.0983
_refine_ls_shift/su_max 0.003
_refine_ls_shift/su_mean 0.000
_refine_ls_structure_factor_coef Fsqd
_refine_ls_weighting_details 'w=1/[\s^2^(Fo^2^)+(0.1652P)^2^+1.3395P] where P=(Fo^2^+2Fc^2^)/3'
_refine_ls_weighting_scheme calc
_refine_ls_wR_factor_gt 0.2418
_refine_ls_wR_factor_ref 0.2496
_reflns_Friedel_coverage 0.803
_reflns_Friedel_fraction_full 0.978
_reflns_Friedel_fraction_max 0.978
_reflns_number_gt 11090
_reflns_number_total 13059
_reflns_threshold_expression 'I > 2\s(I)'
_cod_data_source_file c9cc03542g5.cif
_cod_data_source_block 161102vd3_0m_sq
_cod_database_code 7123630
_shelx_shelxl_version_number 2014/7
_shelx_space_group_comment
;
The symmetry employed for this shelxl refinement is uniquely defined
by the following loop, which should always be used as a source of
symmetry information in preference to the above space-group names.
They are only intended as comments.
;
_olex2_refinement_description
;
1. Fixed Uiso
 At 1.2 times of:
  All C(H) groups, All C(H,H) groups
 At 1.5 times of:
  All C(H,H,H) groups
2. Restrained distances
 C26B-C25B = C27B-C25B
 1.58 with sigma of 0.02
 C26-C25
 1.58 with sigma of 0.02
 O1-H1
 0.85 with sigma of 0.02
 O2-H2
 0.85 with sigma of 0.02
 O3-H3
 0.85 with sigma of 0.02
3. Uiso/Uaniso restraints and constraints
Uanis(C26) \\sim Ueq: with sigma of 0.1 and sigma for terminal atoms of 0.2
4. Rigid body (RIGU) restrains
 All non-hydrogen atoms
 with sigma for 1-2 distances of 0.004 and sigma for 1-3 distances of 0.004
5.a Ternary CH refined with riding coordinates:
 C3(H3C), C14(H14), C17(H17), C20(H20), C25(H25), C3B(H3B), C8B(H8B), C9B(H9B),
  C14B(H14B), C17B(H17B), C20B(H20B), C25B(H25B), C3A(H3A), C8A(H8A), C9A(H9A),
 C14A(H14A), C17A(H17A), C20A(H20A), C25A(H25A)
5.b Secondary CH2 refined with riding coordinates:
 C1(H1A,H1B), C2(H2A,H2B), C4(H4A,H4B), C9(H9C,H9D), C11(H11E,H11F), C12(H12E,
 H12F), C15(H15E,H15F), C16(H16E,H16F), C22(H22E,H22F), C23(H23E,H23F),
 C24(H24E,H24F), C1B(H1BA,H1BB), C2B(H2BA,H2BB), C4B(H4BA,H4BB), C7B(H7BA,H7BB),
  C11B(H11A,H11B), C12B(H12A,H12B), C15B(H15A,H15B), C16B(H16A,H16B), C22B(H22A,
 H22B), C23B(H23A,H23B), C24B(H24A,H24B), C1A(H1AA,H1AB), C2A(H2AA,H2AB),
 C4A(H4AA,H4AB), C7A(H7AA,H7AB), C11A(H11C,H11D), C12A(H12C,H12D), C15A(H15C,
 H15D), C16A(H16C,H16D), C22A(H22C,H22D), C23A(H23C,H23D), C24A(H24C,H24D)
5.c Aromatic/amide H refined with riding coordinates:
 C6(H6), C7(H7), C6B(H6B), C6A(H6A)
5.d X=CH2 refined with riding coordinates:
 C19(H19G,H19H)
5.e Idealised Me refined as rotating group:
 C18(H18G,H18H,H18I), C21(H21G,H21H,H21I), C26(H26G,H26H,H26I), C27(H27G,H27H,
 H27I), C18B(H18A,H18B,H18C), C19B(H19A,H19B,H19C), C21B(H21A,H21B,H21C),
 C26B(H26A,H26B,H26C), C27B(H27A,H27B,H27C), C18A(H18D,H18E,H18F), C19A(H19D,
 H19E,H19F), C21A(H21D,H21E,H21F), C26A(H26D,H26E,H26F), C27A(H27D,H27E,H27F)
;
_platon_squeeze_void_probe_radius 1.20
_olex2_submission_special_instructions 'No special instructions were received'

loop_
_space_group_symop_operation_xyz
'x, y, z'
'-x, y, -z'
'x+1/2, y+1/2, z'
'-x+1/2, y+1/2, -z'

loop_
_atom_site_label
_atom_site_type_symbol
_atom_site_fract_x
_atom_site_fract_y
_atom_site_fract_z
_atom_site_U_iso_or_equiv
_atom_site_adp_type
_atom_site_occupancy
_atom_site_site_symmetry_order
_atom_site_calc_flag
_atom_site_refinement_flags_posn
_atom_site_refinement_flags_adp
_atom_site_disorder_assembly
_atom_site_disorder_group
O1 O 0.68255(19) 0.1307(6) 0.70747(7) 0.0845(10) Uani 1 1 d D U . .
H1 H 0.702(2) 0.236(7) 0.7132(11) 0.086(18) Uiso 1 1 d D . . .
C1 C 0.6725(4) -0.1716(11) 0.64854(12) 0.107(2) Uani 1 1 d . U . .
H1A H 0.7125 -0.2169 0.6485 0.128 Uiso 1 1 calc R . . .
H1B H 0.6479 -0.2921 0.6430 0.128 Uiso 1 1 calc R . . .
C2 C 0.6613(3) -0.1092(11) 0.67488(11) 0.0989(18) Uani 1 1 d . U . .
H2A H 0.6204 -0.0771 0.6752 0.119 Uiso 1 1 calc R . . .
H2B H 0.6709 -0.2291 0.6861 0.119 Uiso 1 1 calc R . . .
C3 C 0.6957(3) 0.0790(9) 0.68358(10) 0.0842(14) Uani 1 1 d . U . .
H3C H 0.7370 0.0433 0.6842 0.101 Uiso 1 1 calc R . . .
C4 C 0.6826(4) 0.2612(11) 0.66610(12) 0.106(2) Uani 1 1 d . U . .
H4A H 0.7078 0.3809 0.6713 0.127 Uiso 1 1 calc R . . .
H4B H 0.6430 0.3072 0.6671 0.127 Uiso 1 1 calc R . . .
C5 C 0.6903(4) 0.2057(10) 0.63932(13) 0.107(2) Uani 1 1 d . U . .
C6 C 0.7194(5) 0.3300(12) 0.62577(14) 0.124(3) Uani 1 1 d . U . .
H6 H 0.7351 0.4537 0.6336 0.149 Uiso 1 1 calc R . . .
C7 C 0.7303(5) 0.2993(12) 0.60019(14) 0.122(3) Uani 1 1 d . U . .
H7 H 0.7219 0.1644 0.5932 0.146 Uiso 1 1 calc R . . .
C8 C 0.7512(5) 0.4445(13) 0.58573(15) 0.128(3) Uani 1 1 d . U . .
C9 C 0.7665(6) 0.6648(13) 0.59336(18) 0.148(3) Uani 1 1 d . U . .
H9C H 0.7631 0.6819 0.6111 0.177 Uiso 1 1 calc R . . .
H9D H 0.7400 0.7647 0.5843 0.177 Uiso 1 1 calc R . . .
C10 C 0.6611(4) 0.0092(13) 0.63111(12) 0.110(2) Uani 1 1 d . U . .
C11 C 0.8277(6) 0.7150(14) 0.58813(18) 0.160(4) Uani 1 1 d . U . .
H11E H 0.8349 0.8665 0.5915 0.192 Uiso 1 1 calc R . . .
H11F H 0.8540 0.6337 0.5998 0.192 Uiso 1 1 calc R . . .
C12 C 0.8418(5) 0.6677(13) 0.56227(16) 0.132(3) Uani 1 1 d . U . .
H12E H 0.8828 0.6914 0.5613 0.158 Uiso 1 1 calc R . . .
H12F H 0.8204 0.7650 0.5506 0.158 Uiso 1 1 calc R . . .
C13 C 0.8267(4) 0.4399(11) 0.55510(12) 0.1038(18) Uani 1 1 d . U . .
C14 C 0.7639(4) 0.4071(13) 0.56018(13) 0.113(2) Uani 1 1 d . U . .
H14 H 0.7420 0.5174 0.5502 0.135 Uiso 1 1 calc R . . .
C15 C 0.7481(4) 0.2060(15) 0.54781(14) 0.120(2) Uani 1 1 d . U . .
H15E H 0.7065 0.1965 0.5436 0.144 Uiso 1 1 calc R . . .
H15F H 0.7609 0.0845 0.5583 0.144 Uiso 1 1 calc R . . .
C16 C 0.7789(4) 0.2128(15) 0.52462(13) 0.110(2) Uani 1 1 d . U . .
H16E H 0.7980 0.0765 0.5224 0.133 Uiso 1 1 calc R . . .
H16F H 0.7513 0.2384 0.5101 0.133 Uiso 1 1 calc R . . .
C17 C 0.8224(3) 0.3898(12) 0.52743(11) 0.0965(16) Uani 1 1 d . U . .
H17 H 0.8048 0.5153 0.5186 0.116 Uiso 1 1 calc R . . .
C18 C 0.8652(4) 0.2819(13) 0.56981(13) 0.112(2) Uani 1 1 d . U . .
H18G H 0.8571 0.2839 0.5870 0.168 Uiso 1 1 calc GR . . .
H18H H 0.9050 0.3202 0.5688 0.168 Uiso 1 1 calc GR . . .
H18I H 0.8582 0.1402 0.5630 0.168 Uiso 1 1 calc GR . . .
C19 C 0.6301(5) -0.014(2) 0.61080(15) 0.149(4) Uani 1 1 d . U . .
H19G H 0.6246 0.1006 0.5997 0.179 Uiso 1 1 calc R . . .
H19H H 0.6127 -0.1463 0.6068 0.179 Uiso 1 1 calc R . . .
C20 C 0.8774(3) 0.3373(14) 0.51563(13) 0.1077(19) Uani 1 1 d . U . .
H20 H 0.8943 0.2085 0.5240 0.129 Uiso 1 1 calc R . . .
C21 C 0.9204(5) 0.5078(19) 0.51919(19) 0.141(3) Uani 1 1 d . U . .
H21G H 0.9540 0.4685 0.5112 0.212 Uiso 1 1 calc GR . . .
H21H H 0.9312 0.5287 0.5368 0.212 Uiso 1 1 calc GR . . .
H21I H 0.9043 0.6388 0.5120 0.212 Uiso 1 1 calc GR . . .
C22 C 0.8645(4) 0.2847(16) 0.48861(14) 0.119(2) Uani 1 1 d . U . .
H22E H 0.8575 0.4176 0.4793 0.143 Uiso 1 1 calc R . . .
H22F H 0.8292 0.2003 0.4864 0.143 Uiso 1 1 calc R . . .
C23 C 0.9125(4) 0.1604(18) 0.47761(16) 0.127(3) Uani 1 1 d . U . .
H23E H 0.9484 0.2402 0.4808 0.152 Uiso 1 1 calc R . . .
H23F H 0.9176 0.0232 0.4862 0.152 Uiso 1 1 calc R . . .
C24 C 0.9017(5) 0.1219(19) 0.45121(18) 0.147(3) Uani 1 1 d . U . .
H24E H 0.8993 0.2592 0.4426 0.176 Uiso 1 1 calc R . . .
H24F H 0.8644 0.0513 0.4478 0.176 Uiso 1 1 calc R . . .
C25 C 0.9463(7) -0.012(2) 0.4409(3) 0.180(5) Uani 1 1 d D U . .
H25 H 0.9265 -0.0297 0.4240 0.216 Uiso 1 1 calc R . A .
C26 C 0.9929(9) 0.108(4) 0.4343(6) 0.291(13) Uani 1 1 d D U B 1
H26G H 0.9826 0.1751 0.4184 0.436 Uiso 1 1 calc GR . B 1
H26H H 1.0255 0.0147 0.4333 0.436 Uiso 1 1 calc GR . B 1
H26I H 1.0026 0.2163 0.4468 0.436 Uiso 1 1 calc GR . B 1
C27 C 0.9455(6) -0.235(2) 0.4484(2) 0.153(3) Uani 1 1 d . U . .
H27G H 0.9622 -0.2483 0.4654 0.230 Uiso 1 1 calc GR . . .
H27H H 0.9675 -0.3188 0.4377 0.230 Uiso 1 1 calc GR . . .
H27I H 0.9062 -0.2855 0.4470 0.230 Uiso 1 1 calc GR . . .
O3 O 0.65717(17) 0.7922(6) 0.73664(7) 0.0813(9) Uani 1 1 d D U . .
H3 H 0.665(2) 0.913(5) 0.7320(10) 0.078(16) Uiso 1 1 d D . . .
C1B C 0.5945(2) 0.8162(8) 0.78048(10) 0.0764(12) Uani 1 1 d . U . .
H1BA H 0.5711 0.8929 0.7916 0.092 Uiso 1 1 calc R . . .
H1BB H 0.6328 0.8800 0.7824 0.092 Uiso 1 1 calc R . . .
C2B C 0.5688(2) 0.8498(8) 0.75436(11) 0.0794(12) Uani 1 1 d . U . .
H2BA H 0.5704 1.0017 0.7503 0.095 Uiso 1 1 calc R . . .
H2BB H 0.5284 0.8071 0.7529 0.095 Uiso 1 1 calc R . . .
C3B C 0.5993(2) 0.7256(9) 0.73617(11) 0.0782(12) Uani 1 1 d . U . .
H3B H 0.5795 0.7435 0.7193 0.094 Uiso 1 1 calc R . . .
C4B C 0.6007(2) 0.4945(9) 0.74316(10) 0.0783(12) Uani 1 1 d . U . .
H4BA H 0.5616 0.4381 0.7413 0.094 Uiso 1 1 calc R . . .
H4BB H 0.6229 0.4159 0.7318 0.094 Uiso 1 1 calc R . . .
C5B C 0.6267(2) 0.4589(7) 0.76913(10) 0.0716(11) Uani 1 1 d . U . .
C6B C 0.6699(2) 0.3297(7) 0.77413(10) 0.0739(12) Uani 1 1 d . U . .
H6B H 0.6840 0.2595 0.7607 0.089 Uiso 1 1 calc R . . .
C7B C 0.6983(2) 0.2849(8) 0.79892(10) 0.0722(11) Uani 1 1 d . U . .
H7BA H 0.7353 0.3589 0.8009 0.087 Uiso 1 1 calc R . . .
H7BB H 0.7059 0.1317 0.8004 0.087 Uiso 1 1 calc R . . .
C8B C 0.6633(2) 0.3527(7) 0.81964(10) 0.0687(11) Uani 1 1 d . U . .
H8B H 0.6318 0.2491 0.8207 0.082 Uiso 1 1 calc R . . .
C9B C 0.6375(2) 0.5706(7) 0.81379(10) 0.0696(11) Uani 1 1 d . U . .
H9B H 0.6702 0.6674 0.8121 0.083 Uiso 1 1 calc R . . .
C10B C 0.5996(2) 0.5814(7) 0.78902(10) 0.0687(11) Uani 1 1 d . U . .
C11B C 0.6077(2) 0.6554(8) 0.83573(10) 0.0773(12) Uani 1 1 d . U . .
H11A H 0.5970 0.8044 0.8324 0.093 Uiso 1 1 calc R . . .
H11B H 0.5723 0.5746 0.8367 0.093 Uiso 1 1 calc R . . .
C12B C 0.6435(2) 0.6429(8) 0.86061(10) 0.0766(12) Uani 1 1 d . U . .
H12A H 0.6198 0.6848 0.8737 0.092 Uiso 1 1 calc R . . .
H12B H 0.6753 0.7443 0.8608 0.092 Uiso 1 1 calc R . . .
C13B C 0.6675(2) 0.4214(8) 0.86624(10) 0.0742(12) Uani 1 1 d . U . .
C14B C 0.6990(2) 0.3593(7) 0.84416(10) 0.0703(11) Uani 1 1 d . U . .
H14B H 0.7272 0.4745 0.8426 0.084 Uiso 1 1 calc R . . .
C15B C 0.7342(2) 0.1667(9) 0.85273(11) 0.0779(12) Uani 1 1 d . U . .
H15A H 0.7698 0.1612 0.8448 0.094 Uiso 1 1 calc R . . .
H15B H 0.7126 0.0351 0.8490 0.094 Uiso 1 1 calc R . . .
C16B C 0.7467(2) 0.1975(10) 0.88049(11) 0.0839(14) Uani 1 1 d . U . .
H16A H 0.7881 0.2106 0.8851 0.101 Uiso 1 1 calc R . . .
H16B H 0.7326 0.0753 0.8893 0.101 Uiso 1 1 calc R . . .
C17B C 0.7159(2) 0.4026(10) 0.88737(11) 0.0827(13) Uani 1 1 d . U . .
H17B H 0.7426 0.5221 0.8854 0.099 Uiso 1 1 calc R . . .
C18B C 0.6192(2) 0.2672(9) 0.87031(10) 0.0778(12) Uani 1 1 d . U . .
H18A H 0.6010 0.3108 0.8848 0.117 Uiso 1 1 calc GR . . .
H18B H 0.6347 0.1248 0.8729 0.117 Uiso 1 1 calc GR . . .
H18C H 0.5911 0.2677 0.8559 0.117 Uiso 1 1 calc GR . . .
C19B C 0.5405(2) 0.4900(9) 0.79104(11) 0.0803(13) Uani 1 1 d . U . .
H19A H 0.5441 0.3480 0.7981 0.120 Uiso 1 1 calc GR . . .
H19B H 0.5195 0.4831 0.7747 0.120 Uiso 1 1 calc GR . . .
H19C H 0.5201 0.5805 0.8017 0.120 Uiso 1 1 calc GR . . .
C20B C 0.7026(3) 0.4047(12) 0.91433(11) 0.0931(16) Uani 1 1 d . U . .
H20B H 0.6770 0.2820 0.9165 0.112 Uiso 1 1 calc R . . .
C21B C 0.6708(4) 0.6012(15) 0.92070(13) 0.112(2) Uani 1 1 d . U . .
H21A H 0.6925 0.7264 0.9169 0.169 Uiso 1 1 calc GR . . .
H21B H 0.6657 0.5999 0.9382 0.169 Uiso 1 1 calc GR . . .
H21C H 0.6335 0.6043 0.9111 0.169 Uiso 1 1 calc GR . . .
C22B C 0.7554(3) 0.3736(15) 0.93224(13) 0.110(2) Uani 1 1 d . U . .
H22A H 0.7767 0.5081 0.9339 0.131 Uiso 1 1 calc R . . .
H22B H 0.7802 0.2676 0.9254 0.131 Uiso 1 1 calc R . . .
C23B C 0.7422(4) 0.299(3) 0.95834(16) 0.151(4) Uani 1 1 d . U . .
H23A H 0.7130 0.3936 0.9641 0.181 Uiso 1 1 calc R . . .
H23B H 0.7260 0.1555 0.9570 0.181 Uiso 1 1 calc R . . .
C24B C 0.7931(5) 0.297(3) 0.97745(17) 0.154(4) Uani 1 1 d . U . .
H24A H 0.8075 0.4434 0.9796 0.184 Uiso 1 1 calc R . . .
H24B H 0.7803 0.2526 0.9933 0.184 Uiso 1 1 calc R . . .
C25B C 0.8404(4) 0.162(2) 0.97226(17) 0.137(3) Uani 1 1 d D U . .
H25B H 0.8561 0.2160 0.9572 0.164 Uiso 1 1 calc R . . .
C26B C 0.8882(5) 0.166(3) 0.9937(2) 0.180(5) Uani 1 1 d D U . .
H26A H 0.8901 0.3058 1.0012 0.270 Uiso 1 1 calc GR . . .
H26B H 0.9246 0.1339 0.9874 0.270 Uiso 1 1 calc GR . . .
H26C H 0.8805 0.0600 1.0059 0.270 Uiso 1 1 calc GR . . .
C27B C 0.8240(8) -0.070(3) 0.9679(3) 0.205(6) Uani 1 1 d D U . .
H27A H 0.8585 -0.1570 0.9689 0.308 Uiso 1 1 calc GR . . .
H27B H 0.8030 -0.0858 0.9516 0.308 Uiso 1 1 calc GR . . .
H27C H 0.8001 -0.1167 0.9805 0.308 Uiso 1 1 calc GR . . .
O2 O 0.73493(18) 0.4994(6) 0.72230(7) 0.0835(10) Uani 1 1 d D U . .
H2 H 0.7107(19) 0.585(7) 0.7265(9) 0.068(14) Uiso 1 1 d D . . .
C1A C 0.8463(2) 0.3756(8) 0.74618(10) 0.0778(12) Uani 1 1 d . U . .
H1AA H 0.8782 0.2743 0.7477 0.093 Uiso 1 1 calc R . . .
H1AB H 0.8130 0.3042 0.7520 0.093 Uiso 1 1 calc R . . .
C2A C 0.8322(2) 0.4328(9) 0.71918(10) 0.0802(13) Uani 1 1 d . U . .
H2AA H 0.8666 0.4904 0.7127 0.096 Uiso 1 1 calc R . . .
H2AB H 0.8210 0.3037 0.7098 0.096 Uiso 1 1 calc R . . .
C3A C 0.7857(2) 0.5907(9) 0.71545(10) 0.0798(13) Uani 1 1 d . U . .
H3A H 0.7800 0.6305 0.6977 0.096 Uiso 1 1 calc R . . .
C4A C 0.8015(2) 0.7881(8) 0.73078(10) 0.0750(12) Uani 1 1 d . U . .
H4AA H 0.8341 0.8582 0.7243 0.090 Uiso 1 1 calc R . . .
H4AB H 0.7691 0.8877 0.7290 0.090 Uiso 1 1 calc R . . .
C5A C 0.8164(2) 0.7398(8) 0.75746(10) 0.0729(11) Uani 1 1 d . U . .
C6A C 0.7918(2) 0.8382(7) 0.77463(10) 0.0721(11) Uani 1 1 d . U . .
H6A H 0.7635 0.9391 0.7694 0.086 Uiso 1 1 calc R . . .
C7A C 0.8044(2) 0.8055(7) 0.80153(10) 0.0720(11) Uani 1 1 d . U . .
H7AA H 0.7723 0.7294 0.8077 0.086 Uiso 1 1 calc R . . .
H7AB H 0.8077 0.9445 0.8098 0.086 Uiso 1 1 calc R . . .
C8A C 0.8594(2) 0.6800(7) 0.80836(9) 0.0681(10) Uani 1 1 d . U . .
H8A H 0.8925 0.7766 0.8074 0.082 Uiso 1 1 calc R . . .
C9A C 0.8638(2) 0.4983(7) 0.79009(10) 0.0696(11) Uani 1 1 d . U . .
H9A H 0.8287 0.4124 0.7909 0.083 Uiso 1 1 calc R . . .
C10A C 0.8626(2) 0.5694(8) 0.76326(10) 0.0714(11) Uani 1 1 d . U . .
C11A C 0.9133(2) 0.3504(8) 0.79857(10) 0.0734(11) Uani 1 1 d . U . .
H11C H 0.9107 0.2240 0.7879 0.088 Uiso 1 1 calc R . . .
H11D H 0.9493 0.4231 0.7962 0.088 Uiso 1 1 calc R . . .
C12A C 0.9159(2) 0.2789(8) 0.82513(10) 0.0732(11) Uani 1 1 d . U . .
H12C H 0.9507 0.1946 0.8293 0.088 Uiso 1 1 calc R . . .
H12D H 0.8829 0.1871 0.8271 0.088 Uiso 1 1 calc R . . .
C13A C 0.91568(19) 0.4660(7) 0.84299(9) 0.0672(10) Uani 1 1 d . U . .
C14A C 0.86167(19) 0.5950(7) 0.83409(9) 0.0670(10) Uani 1 1 d . U . .
H14A H 0.8293 0.4939 0.8340 0.080 Uiso 1 1 calc R . . .
C15A C 0.8550(2) 0.7478(8) 0.85528(10) 0.0739(12) Uani 1 1 d . U . .
H15C H 0.8777 0.8772 0.8537 0.089 Uiso 1 1 calc R . . .
H15D H 0.8147 0.7877 0.8558 0.089 Uiso 1 1 calc R . . .
C16A C 0.8771(2) 0.6228(8) 0.87818(10) 0.0745(11) Uani 1 1 d . U . .
H16C H 0.8454 0.5884 0.8880 0.089 Uiso 1 1 calc R . . .
H16D H 0.9054 0.7072 0.8885 0.089 Uiso 1 1 calc R . . .
C17A C 0.9047(2) 0.4176(7) 0.86972(9) 0.0696(11) Uani 1 1 d . U . .
H17A H 0.8748 0.3058 0.8689 0.084 Uiso 1 1 calc R . . .
C18A C 0.9698(2) 0.5978(8) 0.84242(10) 0.0728(11) Uani 1 1 d . U . .
H18D H 0.9712 0.6565 0.8259 0.109 Uiso 1 1 calc GR . . .
H18E H 1.0031 0.5081 0.8466 0.109 Uiso 1 1 calc GR . . .
H18F H 0.9698 0.7129 0.8544 0.109 Uiso 1 1 calc GR . . .
C19A C 0.9199(2) 0.6630(10) 0.75758(11) 0.0828(13) Uani 1 1 d . U . .
H19D H 0.9163 0.7176 0.7408 0.124 Uiso 1 1 calc GR . . .
H19E H 0.9490 0.5529 0.7593 0.124 Uiso 1 1 calc GR . . .
H19F H 0.9307 0.7778 0.7691 0.124 Uiso 1 1 calc GR . . .
C20A C 0.9538(2) 0.3412(8) 0.88823(10) 0.0739(11) Uani 1 1 d . U . .
H20A H 0.9826 0.4568 0.8904 0.089 Uiso 1 1 calc R . . .
C21A C 0.9832(2) 0.1448(9) 0.87973(11) 0.0817(13) Uani 1 1 d . U . .
H21D H 0.9558 0.0288 0.8775 0.123 Uiso 1 1 calc GR . . .
H21E H 1.0143 0.1053 0.8921 0.123 Uiso 1 1 calc GR . . .
H21F H 0.9984 0.1740 0.8641 0.123 Uiso 1 1 calc GR . . .
C22A C 0.9319(2) 0.3008(9) 0.91321(10) 0.0812(13) Uani 1 1 d . U . .
H22C H 0.9115 0.4285 0.9179 0.097 Uiso 1 1 calc R . . .
H22D H 0.9039 0.1844 0.9113 0.097 Uiso 1 1 calc R . . .
C23A C 0.9765(3) 0.2453(15) 0.93418(12) 0.1043(19) Uani 1 1 d . U . .
H23C H 0.9577 0.2474 0.9495 0.125 Uiso 1 1 calc R . . .
H23D H 0.9885 0.0980 0.9317 0.125 Uiso 1 1 calc R . . .
C24A C 1.0272(3) 0.3715(15) 0.93828(15) 0.112(2) Uani 1 1 d . U . .
H24C H 1.0476 0.3679 0.9234 0.135 Uiso 1 1 calc R . . .
H24D H 1.0524 0.3104 0.9520 0.135 Uiso 1 1 calc R . . .
C25A C 1.0145(4) 0.5916(15) 0.94409(14) 0.115(2) Uani 1 1 d . U . .
H25A H 0.9908 0.6530 0.9297 0.139 Uiso 1 1 calc R . . .
C26A C 0.9847(6) 0.627(2) 0.9662(2) 0.168(4) Uani 1 1 d . U . .
H26D H 0.9462 0.5688 0.9635 0.251 Uiso 1 1 calc GR . . .
H26E H 0.9825 0.7789 0.9694 0.251 Uiso 1 1 calc GR . . .
H26F H 1.0055 0.5575 0.9803 0.251 Uiso 1 1 calc GR . . .
C27A C 1.0734(5) 0.720(2) 0.9477(2) 0.157(4) Uani 1 1 d . U . .
H27D H 1.1042 0.6238 0.9537 0.236 Uiso 1 1 calc GR . . .
H27E H 1.0705 0.8334 0.9596 0.236 Uiso 1 1 calc GR . . .
H27F H 1.0814 0.7799 0.9319 0.236 Uiso 1 1 calc GR . . .

loop_
_atom_site_aniso_label
_atom_site_aniso_U_11
_atom_site_aniso_U_22
_atom_site_aniso_U_33
_atom_site_aniso_U_23
_atom_site_aniso_U_13
_atom_site_aniso_U_12
O1 0.109(3) 0.070(2) 0.077(2) -0.0028(17) 0.0223(19) -0.010(2)
C1 0.146(6) 0.091(4) 0.086(3) -0.009(3) 0.024(3) -0.023(4)
C2 0.131(5) 0.091(4) 0.076(3) -0.002(3) 0.016(3) -0.014(4)
C3 0.105(4) 0.076(3) 0.074(3) 0.000(2) 0.022(3) -0.002(3)
C4 0.157(6) 0.082(3) 0.084(3) 0.005(3) 0.034(4) 0.002(4)
C5 0.155(6) 0.081(3) 0.088(3) 0.014(3) 0.036(4) 0.014(3)
C6 0.195(8) 0.084(4) 0.099(4) 0.002(3) 0.048(5) -0.010(5)
C7 0.193(8) 0.082(4) 0.099(4) 0.005(3) 0.052(5) -0.006(4)
C8 0.196(8) 0.096(4) 0.099(4) 0.010(3) 0.052(5) 0.003(5)
C9 0.249(10) 0.090(4) 0.117(5) 0.013(4) 0.078(6) -0.004(5)
C10 0.140(6) 0.122(5) 0.071(3) -0.002(3) 0.028(3) -0.007(4)
C11 0.282(11) 0.084(4) 0.125(6) -0.006(4) 0.073(7) -0.039(6)
C12 0.203(9) 0.091(4) 0.108(5) 0.004(3) 0.053(5) -0.013(5)
C13 0.155(5) 0.081(3) 0.077(3) 0.012(3) 0.023(3) -0.005(3)
C14 0.153(6) 0.103(4) 0.088(4) 0.018(3) 0.036(4) 0.009(4)
C15 0.144(6) 0.129(5) 0.091(4) 0.007(4) 0.030(4) 0.000(5)
C16 0.117(5) 0.132(5) 0.083(3) 0.004(3) 0.015(3) -0.004(4)
C17 0.112(4) 0.101(4) 0.077(3) 0.014(3) 0.015(3) 0.010(3)
C18 0.150(6) 0.098(4) 0.086(4) 0.010(3) 0.000(4) -0.016(4)
C19 0.168(8) 0.200(10) 0.081(4) 0.000(5) 0.019(4) -0.001(7)
C20 0.116(5) 0.117(5) 0.091(4) 0.002(3) 0.015(3) -0.005(4)
C21 0.150(7) 0.152(7) 0.128(6) -0.025(6) 0.040(5) -0.036(6)
C22 0.139(6) 0.131(6) 0.093(4) 0.001(4) 0.032(4) -0.008(5)
C23 0.125(6) 0.142(6) 0.119(5) 0.001(5) 0.036(4) -0.001(5)
C24 0.183(9) 0.139(7) 0.127(6) -0.001(5) 0.050(6) 0.008(6)
C25 0.222(12) 0.165(8) 0.167(9) -0.020(7) 0.082(9) 0.025(8)
C26 0.240(15) 0.218(15) 0.44(4) 0.028(18) 0.18(2) 0.026(12)
C27 0.160(9) 0.141(7) 0.157(8) -0.011(6) 0.011(7) 0.023(6)
O3 0.084(2) 0.072(2) 0.091(2) 0.0096(17) 0.0218(18) 0.0029(17)
C1B 0.071(3) 0.072(3) 0.089(3) -0.004(2) 0.020(2) 0.010(2)
C2B 0.079(3) 0.067(3) 0.094(3) 0.004(2) 0.014(2) 0.003(2)
C3B 0.076(3) 0.076(3) 0.083(3) 0.003(2) 0.010(2) 0.004(2)
C4B 0.078(3) 0.074(3) 0.085(3) -0.008(2) 0.018(2) 0.000(2)
C5B 0.070(3) 0.056(2) 0.091(3) -0.005(2) 0.019(2) -0.006(2)
C6B 0.079(3) 0.059(2) 0.088(3) -0.008(2) 0.025(2) -0.001(2)
C7B 0.064(2) 0.061(2) 0.094(3) -0.004(2) 0.018(2) 0.0013(19)
C8B 0.063(2) 0.058(2) 0.087(3) 0.001(2) 0.016(2) -0.0003(18)
C9B 0.064(2) 0.061(2) 0.086(3) -0.002(2) 0.018(2) -0.0036(19)
C10B 0.057(2) 0.065(2) 0.085(3) -0.003(2) 0.015(2) 0.0017(18)
C11B 0.083(3) 0.063(2) 0.088(3) -0.002(2) 0.019(2) 0.008(2)
C12B 0.074(3) 0.071(3) 0.087(3) -0.008(2) 0.019(2) -0.002(2)
C13B 0.066(3) 0.071(3) 0.087(3) -0.003(2) 0.016(2) 0.000(2)
C14B 0.065(2) 0.059(2) 0.089(3) 0.000(2) 0.016(2) -0.0072(19)
C15B 0.066(3) 0.075(3) 0.095(3) 0.002(2) 0.018(2) 0.003(2)
C16B 0.063(3) 0.090(3) 0.100(3) 0.009(3) 0.015(2) -0.004(2)
C17B 0.072(3) 0.085(3) 0.093(3) -0.001(2) 0.014(2) -0.010(2)
C18B 0.071(3) 0.074(3) 0.090(3) 0.001(2) 0.017(2) -0.003(2)
C19B 0.067(3) 0.083(3) 0.093(3) 0.002(3) 0.018(2) 0.003(2)
C20B 0.080(3) 0.113(4) 0.087(3) -0.003(3) 0.010(3) -0.005(3)
C21B 0.115(5) 0.133(5) 0.090(4) -0.009(4) 0.014(3) 0.010(4)
C22B 0.099(4) 0.135(6) 0.092(4) -0.003(4) -0.001(3) -0.012(4)
C23B 0.118(6) 0.233(12) 0.102(5) 0.026(6) 0.015(4) 0.027(7)
C24B 0.155(7) 0.203(10) 0.103(5) 0.009(6) 0.011(5) 0.018(7)
C25B 0.118(5) 0.185(8) 0.108(5) 0.021(5) 0.017(4) 0.008(5)
C26B 0.141(7) 0.273(16) 0.123(6) 0.028(8) 0.000(5) 0.005(9)
C27B 0.220(14) 0.193(10) 0.195(12) 0.001(9) -0.008(11) 0.014(9)
O2 0.083(2) 0.080(2) 0.088(2) -0.0136(18) 0.0111(18) -0.0005(18)
C1A 0.082(3) 0.067(2) 0.085(3) -0.006(2) 0.014(2) 0.006(2)
C2A 0.078(3) 0.081(3) 0.083(3) -0.008(2) 0.015(2) 0.003(2)
C3A 0.085(3) 0.082(3) 0.074(3) 0.003(2) 0.013(2) 0.000(2)
C4A 0.071(3) 0.069(3) 0.085(3) 0.005(2) 0.010(2) 0.002(2)
C5A 0.068(3) 0.061(2) 0.089(3) -0.002(2) 0.008(2) -0.004(2)
C6A 0.068(3) 0.058(2) 0.090(3) -0.003(2) 0.010(2) 0.007(2)
C7A 0.071(3) 0.059(2) 0.086(3) -0.011(2) 0.009(2) 0.005(2)
C8A 0.060(2) 0.061(2) 0.084(3) -0.0034(19) 0.011(2) -0.0009(18)
C9A 0.062(2) 0.064(2) 0.083(3) -0.003(2) 0.010(2) 0.0007(19)
C10A 0.063(2) 0.066(2) 0.086(3) -0.003(2) 0.013(2) -0.001(2)
C11A 0.067(3) 0.072(3) 0.082(3) -0.009(2) 0.009(2) 0.008(2)
C12A 0.068(3) 0.062(2) 0.090(3) -0.004(2) 0.007(2) 0.008(2)
C13A 0.057(2) 0.064(2) 0.081(3) -0.001(2) 0.0108(19) 0.0032(18)
C14A 0.057(2) 0.059(2) 0.086(3) -0.0039(19) 0.0110(19) -0.0022(18)
C15A 0.069(3) 0.065(2) 0.089(3) -0.003(2) 0.014(2) 0.006(2)
C16A 0.068(3) 0.075(3) 0.083(3) -0.001(2) 0.017(2) -0.002(2)
C17A 0.061(2) 0.065(2) 0.083(3) -0.003(2) 0.010(2) -0.0065(19)
C18A 0.065(3) 0.071(3) 0.082(3) 0.001(2) 0.009(2) 0.002(2)
C19A 0.069(3) 0.092(3) 0.089(3) 0.005(3) 0.013(2) -0.001(2)
C20A 0.071(3) 0.068(3) 0.082(3) -0.001(2) 0.008(2) -0.008(2)
C21A 0.074(3) 0.080(3) 0.089(3) -0.003(3) -0.002(2) 0.007(2)
C22A 0.076(3) 0.079(3) 0.089(3) 0.007(2) 0.011(2) -0.002(2)
C23A 0.090(4) 0.136(5) 0.086(4) 0.014(3) 0.007(3) 0.016(4)
C24A 0.107(4) 0.133(5) 0.097(4) 0.004(4) 0.010(3) 0.008(4)
C25A 0.125(5) 0.124(5) 0.097(4) 0.000(4) 0.008(4) 0.027(4)
C26A 0.203(11) 0.158(9) 0.148(7) -0.019(7) 0.049(7) 0.012(8)
C27A 0.148(7) 0.153(8) 0.168(9) -0.002(7) -0.001(6) -0.011(6)

loop_
_atom_type_symbol
_atom_type_description
_atom_type_scat_dispersion_real
_atom_type_scat_dispersion_imag
_atom_type_scat_source
C C 0.0181 0.0091 'International Tables Vol C Tables 4.2.6.8 and 6.1.1.4'
H H 0.0000 0.0000 'International Tables Vol C Tables 4.2.6.8 and 6.1.1.4'
O O 0.0492 0.0322 'International Tables Vol C Tables 4.2.6.8 and 6.1.1.4'

loop_
_geom_angle_atom_site_label_1
_geom_angle_atom_site_label_2
_geom_angle_atom_site_label_3
_geom_angle
C3 O1 H1 111(4)
H1A C1 H1B 108.0
C2 C1 H1A 109.4
C2 C1 H1B 109.4
C10 C1 H1A 109.4
C10 C1 H1B 109.4
C10 C1 C2 111.2(6)
C1 C2 H2A 109.4
C1 C2 H2B 109.4
H2A C2 H2B 108.0
C3 C2 C1 111.1(6)
C3 C2 H2A 109.4
C3 C2 H2B 109.4
O1 C3 C2 108.3(5)
O1 C3 H3C 109.2
O1 C3 C4 111.0(5)
C2 C3 H3C 109.2
C2 C3 C4 109.8(6)
C4 C3 H3C 109.2
C3 C4 H4A 109.0
C3 C4 H4B 109.0
C3 C4 C5 113.1(6)
H4A C4 H4B 107.8
C5 C4 H4A 109.0
C5 C4 H4B 109.0
C6 C5 C4 121.2(7)
C6 C5 C10 126.0(7)
C10 C5 C4 112.7(6)
C5 C6 H6 116.2
C5 C6 C7 127.7(8)
C7 C6 H6 116.2
C6 C7 H7 117.1
C8 C7 C6 125.9(8)
C8 C7 H7 117.1
C7 C8 C9 124.8(7)
C7 C8 C14 124.8(8)
C14 C8 C9 110.3(7)
C8 C9 H9C 109.6
C8 C9 H9D 109.6
C8 C9 C11 110.4(9)
H9C C9 H9D 108.1
C11 C9 H9C 109.6
C11 C9 H9D 109.6
C5 C10 C1 113.8(7)
C19 C10 C1 121.1(10)
C19 C10 C5 125.0(9)
C9 C11 H11E 108.3
C9 C11 H11F 108.3
H11E C11 H11F 107.4
C12 C11 C9 115.8(10)
C12 C11 H11E 108.3
C12 C11 H11F 108.3
C11 C12 H12E 109.4
C11 C12 H12F 109.4
C11 C12 C13 111.0(6)
H12E C12 H12F 108.0
C13 C12 H12E 109.4
C13 C12 H12F 109.4
C12 C13 C14 106.4(7)
C12 C13 C17 115.9(6)
C17 C13 C14 100.4(6)
C18 C13 C12 112.0(8)
C18 C13 C14 110.3(6)
C18 C13 C17 111.0(6)
C8 C14 C13 116.1(8)
C8 C14 H14 105.1
C13 C14 H14 105.1
C15 C14 C8 120.4(7)
C15 C14 C13 103.6(7)
C15 C14 H14 105.1
C14 C15 H15E 111.0
C14 C15 H15F 111.0
C14 C15 C16 103.7(7)
H15E C15 H15F 109.0
C16 C15 H15E 111.0
C16 C15 H15F 111.0
C15 C16 H16E 110.1
C15 C16 H16F 110.1
H16E C16 H16F 108.4
C17 C16 C15 108.2(7)
C17 C16 H16E 110.1
C17 C16 H16F 110.1
C13 C17 H17 107.2
C13 C17 C20 118.7(6)
C16 C17 C13 103.1(5)
C16 C17 H17 107.2
C16 C17 C20 112.9(6)
C20 C17 H17 107.2
C13 C18 H18G 109.5
C13 C18 H18H 109.5
C13 C18 H18I 109.5
H18G C18 H18H 109.5
H18G C18 H18I 109.5
H18H C18 H18I 109.5
C10 C19 H19G 120.0
C10 C19 H19H 120.0
H19G C19 H19H 120.0
C17 C20 H20 107.4
C21 C20 C17 112.5(7)
C21 C20 H20 107.4
C21 C20 C22 110.8(7)
C22 C20 C17 111.1(7)
C22 C20 H20 107.4
C20 C21 H21G 109.5
C20 C21 H21H 109.5
C20 C21 H21I 109.5
H21G C21 H21H 109.5
H21G C21 H21I 109.5
H21H C21 H21I 109.5
C20 C22 H22E 108.8
C20 C22 H22F 108.8
C20 C22 C23 114.0(8)
H22E C22 H22F 107.6
C23 C22 H22E 108.8
C23 C22 H22F 108.8
C22 C23 H23E 108.8
C22 C23 H23F 108.8
H23E C23 H23F 107.6
C24 C23 C22 114.0(9)
C24 C23 H23E 108.8
C24 C23 H23F 108.8
C23 C24 H24E 108.8
C23 C24 H24F 108.8
C23 C24 C25 113.9(11)
H24E C24 H24F 107.7
C25 C24 H24E 108.8
C25 C24 H24F 108.8
C24 C25 H25 97.4
C26 C25 C24 112.9(14)
C26 C25 H25 97.4
C26 C25 C27 128.2(16)
C27 C25 C24 113.9(11)
C27 C25 H25 97.4
C25 C26 H26G 109.5
C25 C26 H26H 109.5
C25 C26 H26I 109.5
H26G C26 H26H 109.5
H26G C26 H26I 109.5
H26H C26 H26I 109.5
C25 C27 H27G 109.5
C25 C27 H27H 109.5
C25 C27 H27I 109.5
H27G C27 H27H 109.5
H27G C27 H27I 109.5
H27H C27 H27I 109.5
C3B O3 H3 120(4)
H1BA C1B H1BB 107.5
C2B C1B H1BA 108.4
C2B C1B H1BB 108.4
C2B C1B C10B 115.4(4)
C10B C1B H1BA 108.4
C10B C1B H1BB 108.4
C1B C2B H2BA 109.2
C1B C2B H2BB 109.2
C1B C2B C3B 112.2(5)
H2BA C2B H2BB 107.9
C3B C2B H2BA 109.2
C3B C2B H2BB 109.2
O3 C3B C2B 110.9(5)
O3 C3B H3B 109.9
O3 C3B C4B 106.5(4)
C2B C3B H3B 109.9
C2B C3B C4B 109.8(5)
C4B C3B H3B 109.9
C3B C4B H4BA 109.1
C3B C4B H4BB 109.1
H4BA C4B H4BB 107.9
C5B C4B C3B 112.3(5)
C5B C4B H4BA 109.1
C5B C4B H4BB 109.1
C4B C5B C10B 115.8(4)
C6B C5B C4B 121.4(5)
C6B C5B C10B 122.8(5)
C5B C6B H6B 117.3
C5B C6B C7B 125.4(4)
C7B C6B H6B 117.3
C6B C7B H7BA 108.9
C6B C7B H7BB 108.9
C6B C7B C8B 113.3(4)
H7BA C7B H7BB 107.7
C8B C7B H7BA 108.9
C8B C7B H7BB 108.9
C7B C8B H8B 108.7
C9B C8B C7B 109.5(4)
C9B C8B H8B 108.7
C14B C8B C7B 111.6(4)
C14B C8B H8B 108.7
C14B C8B C9B 109.6(4)
C8B C9B H9B 106.0
C8B C9B C10B 113.9(4)
C8B C9B C11B 110.8(4)
C10B C9B H9B 106.0
C10B C9B C11B 113.3(4)
C11B C9B H9B 106.0
C5B C10B C1B 107.2(4)
C5B C10B C9B 110.7(4)
C9B C10B C1B 109.0(4)
C19B C10B C1B 109.8(4)
C19B C10B C5B 108.2(4)
C19B C10B C9B 111.8(4)
C9B C11B H11A 108.6
C9B C11B H11B 108.6
H11A C11B H11B 107.6
C12B C11B C9B 114.7(4)
C12B C11B H11A 108.6
C12B C11B H11B 108.6
C11B C12B H12A 109.1
C11B C12B H12B 109.1
C11B C12B C13B 112.7(4)
H12A C12B H12B 107.8
C13B C12B H12A 109.1
C13B C12B H12B 109.1
C12B C13B C14B 106.1(4)
C12B C13B C17B 116.9(5)
C12B C13B C18B 110.2(4)
C14B C13B C17B 100.7(4)
C14B C13B C18B 112.3(4)
C18B C13B C17B 110.3(4)
C8B C14B C13B 115.7(4)
C8B C14B H14B 105.2
C8B C14B C15B 119.3(4)
C13B C14B H14B 105.2
C15B C14B C13B 104.9(4)
C15B C14B H14B 105.2
C14B C15B H15A 110.9
C14B C15B H15B 110.9
C14B C15B C16B 104.3(4)
H15A C15B H15B 108.9
C16B C15B H15A 110.9
C16B C15B H15B 110.9
C15B C16B H16A 110.2
C15B C16B H16B 110.2
C15B C16B C17B 107.4(5)
H16A C16B H16B 108.5
C17B C16B H16A 110.2
C17B C16B H16B 110.2
C13B C17B C16B 102.3(5)
C13B C17B H17B 106.9
C16B C17B H17B 106.9
C20B C17B C13B 120.4(5)
C20B C17B C16B 112.8(5)
C20B C17B H17B 106.9
C13B C18B H18A 109.5
C13B C18B H18B 109.5
C13B C18B H18C 109.5
H18A C18B H18B 109.5
H18A C18B H18C 109.5
H18B C18B H18C 109.5
C10B C19B H19A 109.5
C10B C19B H19B 109.5
C10B C19B H19C 109.5
H19A C19B H19B 109.5
H19A C19B H19C 109.5
H19B C19B H19C 109.5
C17B C20B H20B 107.0
C21B C20B C17B 112.6(6)
C21B C20B H20B 107.0
C21B C20B C22B 110.7(6)
C22B C20B C17B 112.3(5)
C22B C20B H20B 107.0
C20B C21B H21A 109.5
C20B C21B H21B 109.5
C20B C21B H21C 109.5
H21A C21B H21B 109.5
H21A C21B H21C 109.5
H21B C21B H21C 109.5
C20B C22B H22A 108.9
C20B C22B H22B 108.9
C20B C22B C23B 113.4(6)
H22A C22B H22B 107.7
C23B C22B H22A 108.9
C23B C22B H22B 108.9
C22B C23B H23A 108.7
C22B C23B H23B 108.7
H23A C23B H23B 107.6
C24B C23B C22B 114.4(8)
C24B C23B H23A 108.7
C24B C23B H23B 108.7
C23B C24B H24A 108.2
C23B C24B H24B 108.2
H24A C24B H24B 107.4
C25B C24B C23B 116.2(10)
C25B C24B H24A 108.2
C25B C24B H24B 108.2
C24B C25B H25B 108.3
C24B C25B C26B 111.0(10)
C24B C25B C27B 114.1(12)
C26B C25B H25B 108.3
C27B C25B H25B 108.3
C27B C25B C26B 106.8(12)
C25B C26B H26A 109.5
C25B C26B H26B 109.5
C25B C26B H26C 109.5
H26A C26B H26B 109.5
H26A C26B H26C 109.5
H26B C26B H26C 109.5
C25B C27B H27A 109.5
C25B C27B H27B 109.5
C25B C27B H27C 109.5
H27A C27B H27B 109.5
H27A C27B H27C 109.5
H27B C27B H27C 109.5
C3A O2 H2 115(4)
H1AA C1A H1AB 107.6
C2A C1A H1AA 108.7
C2A C1A H1AB 108.7
C2A C1A C10A 114.0(5)
C10A C1A H1AA 108.7
C10A C1A H1AB 108.7
C1A C2A H2AA 109.2
C1A C2A H2AB 109.2
H2AA C2A H2AB 107.9
C3A C2A C1A 112.1(4)
C3A C2A H2AA 109.2
C3A C2A H2AB 109.2
O2 C3A C2A 109.0(5)
O2 C3A H3A 109.1
O2 C3A C4A 110.7(4)
C2A C3A H3A 109.1
C2A C3A C4A 109.8(5)
C4A C3A H3A 109.1
C3A C4A H4AA 109.0
C3A C4A H4AB 109.0
H4AA C4A H4AB 107.8
C5A C4A C3A 112.7(4)
C5A C4A H4AA 109.0
C5A C4A H4AB 109.0
C4A C5A C10A 115.7(4)
C6A C5A C4A 121.5(5)
C6A C5A C10A 122.8(5)
C5A C6A H6A 117.1
C5A C6A C7A 125.7(5)
C7A C6A H6A 117.1
C6A C7A H7AA 109.0
C6A C7A H7AB 109.0
C6A C7A C8A 113.0(4)
H7AA C7A H7AB 107.8
C8A C7A H7AA 109.0
C8A C7A H7AB 109.0
C7A C8A H8A 108.5
C9A C8A C7A 110.0(4)
C9A C8A H8A 108.5
C14A C8A C7A 111.1(4)
C14A C8A H8A 108.5
C14A C8A C9A 110.1(4)
C8A C9A H9A 105.5
C10A C9A C8A 114.0(4)
C10A C9A H9A 105.5
C10A C9A C11A 114.1(4)
C11A C9A C8A 111.2(4)
C11A C9A H9A 105.5
C5A C10A C1A 107.5(4)
C9A C10A C1A 108.7(4)
C9A C10A C5A 110.2(4)
C9A C10A C19A 112.1(4)
C19A C10A C1A 110.4(4)
C19A C10A C5A 108.0(4)
C9A C11A H11C 108.5
C9A C11A H11D 108.5
H11C C11A H11D 107.5
C12A C11A C9A 115.2(4)
C12A C11A H11C 108.5
C12A C11A H11D 108.5
C11A C12A H12C 109.2
C11A C12A H12D 109.2
C11A C12A C13A 112.1(4)
H12C C12A H12D 107.9
C13A C12A H12C 109.2
C13A C12A H12D 109.2
C12A C13A C14A 105.3(4)
C12A C13A C17A 117.5(4)
C17A C13A C14A 100.8(4)
C18A C13A C12A 110.5(4)
C18A C13A C14A 111.7(4)
C18A C13A C17A 110.6(4)
C8A C14A C13A 115.5(4)
C8A C14A H14A 105.7
C8A C14A C15A 119.1(4)
C13A C14A H14A 105.7
C15A C14A C13A 104.0(4)
C15A C14A H14A 105.7
C14A C15A H15C 111.0
C14A C15A H15D 111.0
H15C C15A H15D 109.0
C16A C15A C14A 103.9(4)
C16A C15A H15C 111.0
C16A C15A H15D 111.0
C15A C16A H16C 110.1
C15A C16A H16D 110.1
C15A C16A C17A 108.0(4)
H16C C16A H16D 108.4
C17A C16A H16C 110.1
C17A C16A H16D 110.1
C13A C17A C16A 103.6(4)
C13A C17A H17A 106.8
C16A C17A H17A 106.8
C20A C17A C13A 119.7(4)
C20A C17A C16A 112.4(4)
C20A C17A H17A 106.8
C13A C18A H18D 109.5
C13A C18A H18E 109.5
C13A C18A H18F 109.5
H18D C18A H18E 109.5
H18D C18A H18F 109.5
H18E C18A H18F 109.5
C10A C19A H19D 109.5
C10A C19A H19E 109.5
C10A C19A H19F 109.5
H19D C19A H19E 109.5
H19D C19A H19F 109.5
H19E C19A H19F 109.5
C17A C20A H20A 107.9
C21A C20A C17A 113.2(4)
C21A C20A H20A 107.9
C21A C20A C22A 110.1(5)
C22A C20A C17A 109.7(4)
C22A C20A H20A 107.9
C20A C21A H21D 109.5
C20A C21A H21E 109.5
C20A C21A H21F 109.5
H21D C21A H21E 109.5
H21D C21A H21F 109.5
H21E C21A H21F 109.5
C20A C22A H22C 108.3
C20A C22A H22D 108.3
H22C C22A H22D 107.4
C23A C22A C20A 116.1(5)
C23A C22A H22C 108.3
C23A C22A H22D 108.3
C22A C23A H23C 107.4
C22A C23A H23D 107.4
H23C C23A H23D 107.0
C24A C23A C22A 119.5(7)
C24A C23A H23C 107.4
C24A C23A H23D 107.4
C23A C24A H24C 109.2
C23A C24A H24D 109.2
C23A C24A C25A 112.0(7)
H24C C24A H24D 107.9
C25A C24A H24C 109.2
C25A C24A H24D 109.2
C24A C25A H25A 108.1
C24A C25A C26A 116.6(9)
C24A C25A C27A 108.2(8)
C26A C25A H25A 108.1
C26A C25A C27A 107.7(10)
C27A C25A H25A 108.1
C25A C26A H26D 109.5
C25A C26A H26E 109.5
C25A C26A H26F 109.5
H26D C26A H26E 109.5
H26D C26A H26F 109.5
H26E C26A H26F 109.5
C25A C27A H27D 109.5
C25A C27A H27E 109.5
C25A C27A H27F 109.5
H27D C27A H27E 109.5
H27D C27A H27F 109.5
H27E C27A H27F 109.5

loop_
_geom_bond_atom_site_label_1
_geom_bond_atom_site_label_2
_geom_bond_distance
O1 H1 0.85(3)
O1 C3 1.415(7)
C1 H1A 0.9900
C1 H1B 0.9900
C1 C2 1.546(9)
C1 C10 1.499(11)
C2 H2A 0.9900
C2 H2B 0.9900
C2 C3 1.495(9)
C3 H3C 1.0000
C3 C4 1.512(9)
C4 H4A 0.9900
C4 H4B 0.9900
C4 C5 1.538(9)
C5 C6 1.324(11)
C5 C10 1.474(12)
C6 H6 0.9500
C6 C7 1.463(10)
C7 H7 0.9500
C7 C8 1.342(11)
C8 C9 1.492(14)
C8 C14 1.481(11)
C9 H9C 0.9900
C9 H9D 0.9900
C9 C11 1.539(18)
C10 C19 1.275(13)
C11 H11E 0.9900
C11 H11F 0.9900
C11 C12 1.518(12)
C12 H12E 0.9900
C12 H12F 0.9900
C12 C13 1.530(11)
C13 C14 1.556(12)
C13 C17 1.542(9)
C13 C18 1.527(11)
C14 H14 1.0000
C14 C15 1.474(13)
C15 H15E 0.9900
C15 H15F 0.9900
C15 C16 1.530(10)
C16 H16E 0.9900
C16 H16F 0.9900
C16 C17 1.521(12)
C17 H17 1.0000
C17 C20 1.551(11)
C18 H18G 0.9800
C18 H18H 0.9800
C18 H18I 0.9800
C19 H19G 0.9500
C19 H19H 0.9500
C20 H20 1.0000
C20 C21 1.484(13)
C20 C22 1.517(11)
C21 H21G 0.9800
C21 H21H 0.9800
C21 H21I 0.9800
C22 H22E 0.9900
C22 H22F 0.9900
C22 C23 1.555(13)
C23 H23E 0.9900
C23 H23F 0.9900
C23 C24 1.463(14)
C24 H24E 0.9900
C24 H24F 0.9900
C24 C25 1.510(17)
C25 H25 1.0000
C25 C26 1.415(19)
C25 C27 1.47(2)
C26 H26G 0.9800
C26 H26H 0.9800
C26 H26I 0.9800
C27 H27G 0.9800
C27 H27H 0.9800
C27 H27I 0.9800
O3 H3 0.83(3)
O3 C3B 1.433(7)
C1B H1BA 0.9900
C1B H1BB 0.9900
C1B C2B 1.511(8)
C1B C10B 1.562(7)
C2B H2BA 0.9900
C2B H2BB 0.9900
C2B C3B 1.511(8)
C3B H3B 1.0000
C3B C4B 1.514(8)
C4B H4BA 0.9900
C4B H4BB 0.9900
C4B C5B 1.507(8)
C5B C6B 1.317(7)
C5B C10B 1.531(7)
C6B H6B 0.9500
C6B C7B 1.480(8)
C7B H7BA 0.9900
C7B H7BB 0.9900
C7B C8B 1.534(7)
C8B H8B 1.0000
C8B C9B 1.532(7)
C8B C14B 1.512(8)
C9B H9B 1.0000
C9B C10B 1.548(8)
C9B C11B 1.551(7)
C10B C19B 1.530(7)
C11B H11A 0.9900
C11B H11B 0.9900
C11B C12B 1.530(8)
C12B H12A 0.9900
C12B H12B 0.9900
C12B C13B 1.535(8)
C13B C14B 1.537(7)
C13B C17B 1.547(8)
C13B C18B 1.539(7)
C14B H14B 1.0000
C14B C15B 1.525(7)
C15B H15A 0.9900
C15B H15B 0.9900
C15B C16B 1.531(9)
C16B H16A 0.9900
C16B H16B 0.9900
C16B C17B 1.557(9)
C17B H17B 1.0000
C17B C20B 1.542(9)
C18B H18A 0.9800
C18B H18B 0.9800
C18B H18C 0.9800
C19B H19A 0.9800
C19B H19B 0.9800
C19B H19C 0.9800
C20B H20B 1.0000
C20B C21B 1.515(11)
C20B C22B 1.522(10)
C21B H21A 0.9800
C21B H21B 0.9800
C21B H21C 0.9800
C22B H22A 0.9900
C22B H22B 0.9900
C22B C23B 1.567(12)
C23B H23A 0.9900
C23B H23B 0.9900
C23B C24B 1.513(14)
C24B H24A 0.9900
C24B H24B 0.9900
C24B C25B 1.463(16)
C25B H25B 1.0000
C25B C26B 1.545(13)
C25B C27B 1.534(18)
C26B H26A 0.9800
C26B H26B 0.9800
C26B H26C 0.9800
C27B H27A 0.9800
C27B H27B 0.9800
C27B H27C 0.9800
O2 H2 0.84(3)
O2 C3A 1.419(7)
C1A H1AA 0.9900
C1A H1AB 0.9900
C1A C2A 1.525(8)
C1A C10A 1.568(7)
C2A H2AA 0.9900
C2A H2AB 0.9900
C2A C3A 1.488(8)
C3A H3A 1.0000
C3A C4A 1.532(8)
C4A H4AA 0.9900
C4A H4AB 0.9900
C4A C5A 1.499(8)
C5A C6A 1.314(7)
C5A C10A 1.547(7)
C6A H6A 0.9500
C6A C7A 1.487(8)
C7A H7AA 0.9900
C7A H7AB 0.9900
C7A C8A 1.539(7)
C8A H8A 1.0000
C8A C9A 1.537(7)
C8A C14A 1.505(7)
C9A H9A 1.0000
C9A C10A 1.535(8)
C9A C11A 1.536(7)
C10A C19A 1.543(7)
C11A H11C 0.9900
C11A H11D 0.9900
C11A C12A 1.519(8)
C12A H12C 0.9900
C12A H12D 0.9900
C12A C13A 1.538(7)
C13A C14A 1.554(7)
C13A C17A 1.544(7)
C13A C18A 1.534(7)
C14A H14A 1.0000
C14A C15A 1.533(7)
C15A H15C 0.9900
C15A H15D 0.9900
C15A C16A 1.530(8)
C16A H16C 0.9900
C16A H16D 0.9900
C16A C17A 1.549(7)
C17A H17A 1.0000
C17A C20A 1.540(8)
C18A H18D 0.9800
C18A H18E 0.9800
C18A H18F 0.9800
C19A H19D 0.9800
C19A H19E 0.9800
C19A H19F 0.9800
C20A H20A 1.0000
C20A C21A 1.523(8)
C20A C22A 1.534(8)
C21A H21D 0.9800
C21A H21E 0.9800
C21A H21F 0.9800
C22A H22C 0.9900
C22A H22D 0.9900
C22A C23A 1.519(9)
C23A H23C 0.9900
C23A H23D 0.9900
C23A C24A 1.442(12)
C24A H24C 0.9900
C24A H24D 0.9900
C24A C25A 1.469(13)
C25A H25A 1.0000
C25A C26A 1.482(13)
C25A C27A 1.610(16)
C26A H26D 0.9800
C26A H26E 0.9800
C26A H26F 0.9800
C27A H27D 0.9800
C27A H27E 0.9800
C27A H27F 0.9800

loop_
_platon_squeeze_void_nr
_platon_squeeze_void_average_x
_platon_squeeze_void_average_y
_platon_squeeze_void_average_z
_platon_squeeze_void_volume
_platon_squeeze_void_count_electrons
_platon_squeeze_void_content
1 0.046 -0.055 0.342 316 63 ' '
2 0.546 -0.046 0.342 316 63 ' '
3 0.454 -0.047 0.658 316 63 ' '
4 0.954 -0.048 0.658 316 63 ' '
